data_7128250
loop_
_publ_author_name
'Fukuda, Yosuke'
'Yoshinari, Nobuto'
'Yamagami, Kohei'
'Konno, Takumi'

_publ_section_title
;
 Transformations of empty Cu core to CuCuO and CuS cores <i>via</i> oxide
 and sulfide insertions.
;
_journal_issue 44
_journal_name_full 'Chemical communications (Cambridge, England)'
_journal_page_first 5386
_journal_page_last 5389
_journal_paper_doi 10.1039/d1cc01572a
_journal_volume 57
_journal_year 2021
_chemical_absolute_configuration rm
_chemical_formula_sum 'C36 H60 Cu4 N12 Na8 O24 Rh4 S12'
_chemical_formula_weight 2279.40
_space_group_crystal_system cubic
_space_group_IT_number 198
_space_group_name_Hall 'P 2ac 2ab 3'
_space_group_name_H-M_alt 'P 21 3'
_atom_sites_solution_hydrogens geom
_audit_creation_method SHELXL-2018/1
_audit_update_record
;
2021-04-19 deposited with the CCDC.	2021-04-27 downloaded from the CCDC.
;
_cell_angle_alpha 90
_cell_angle_beta 90
_cell_angle_gamma 90
_cell_formula_units_Z 4
_cell_length_a 23.5649(2)
_cell_length_b 23.5649(2)
_cell_length_c 23.5649(2)
_cell_measurement_reflns_used 14513
_cell_measurement_temperature 123(2)
_cell_measurement_theta_max 30.2470
_cell_measurement_theta_min 1.9320
_cell_volume 13085.70(19)
_computing_cell_refinement 'CrysAlisPro 1.171.40.75a (Rigaku OD, 2020)'
_computing_data_collection 'CrysAlisPro 1.171.40.75a (Rigaku OD, 2020)'
_computing_data_reduction 'CrysAlisPro 1.171.40.75a (Rigaku OD, 2020)'
_computing_molecular_graphics 'Yadokari-XG 2009 (Wakita, Nemoto et al., 2009)'
_computing_publication_material 'Mercury 2020.1'
_computing_structure_refinement 'SHELXL-2018/1 (Sheldrick, 2018)'
_computing_structure_solution 'SHELXS (Sheldrick, 2018)'
_diffrn_ambient_temperature 123(2)
_diffrn_detector 'Hybrid Pixel Array Detector'
_diffrn_detector_area_resol_mean 10.0000
_diffrn_detector_type HyPix
_diffrn_measured_fraction_theta_full 0.9983
_diffrn_measured_fraction_theta_max 0.7631
_diffrn_measurement_details
;
List of Runs (angles in degrees, time in seconds):

  # Type    Start    End  Width  t~exp~   \w     \q     \k     \f   Frames
#--------------------------------------------------------------------------
  1  \w      9.00  61.00   0.50   35.00    --   -2.84  60.00 -73.00  104
;
_diffrn_measurement_device 'four-circle diffractometer'
_diffrn_measurement_device_type 'ROD, Synergy Custom system, HyPix'
_diffrn_measurement_method '\w scans'
_diffrn_orient_matrix_type 'CrysAlisPro convention (1999,Acta A55,543-557)'
_diffrn_orient_matrix_UB_11 0.0078134000
_diffrn_orient_matrix_UB_12 -0.0099816000
_diffrn_orient_matrix_UB_13 0.0272931000
_diffrn_orient_matrix_UB_21 -0.0239811000
_diffrn_orient_matrix_UB_22 0.0137758000
_diffrn_orient_matrix_UB_23 0.0118918000
_diffrn_orient_matrix_UB_31 -0.0164284000
_diffrn_orient_matrix_UB_32 -0.0248420000
_diffrn_orient_matrix_UB_33 -0.0043718000
_diffrn_radiation_monochromator mirror
_diffrn_radiation_probe x-ray
_diffrn_radiation_type 'Mo K\a'
_diffrn_radiation_wavelength 0.71073
_diffrn_reflns_av_R_equivalents 0.0253
_diffrn_reflns_av_sigmaI/netI 0.0233
_diffrn_reflns_limit_h_max 32
_diffrn_reflns_limit_h_min -20
_diffrn_reflns_limit_k_max 28
_diffrn_reflns_limit_k_min -31
_diffrn_reflns_limit_l_max 30
_diffrn_reflns_limit_l_min -13
_diffrn_reflns_number 24032
_diffrn_reflns_theta_full 26.3154
_diffrn_reflns_theta_max 30.7124
_diffrn_reflns_theta_min 1.9324
_diffrn_source 'Rotating-anode X-ray tube'
_diffrn_source_type 'Rigaku (Mo) X-ray Source'
_exptl_absorpt_coefficient_mu 1.390
_exptl_absorpt_correction_T_max 1.00000
_exptl_absorpt_correction_T_min 0.65783
_exptl_absorpt_correction_type multi-scan
_exptl_absorpt_process_details
;
CrysAlisPro 1.171.40.75a (Rigaku Oxford Diffraction, 2020)
Empirical absorption correction using spherical harmonics,
 implemented in SCALE3 ABSPACK scaling algorithm.
;
_exptl_crystal_colour brown
_exptl_crystal_density_diffrn 1.157
_exptl_crystal_description block
_exptl_crystal_F_000 4512
_exptl_crystal_size_max 0.200
_exptl_crystal_size_mid 0.200
_exptl_crystal_size_min 0.120
_refine_diff_density_max 0.901
_refine_diff_density_min -0.512
_refine_diff_density_rms 0.083
_refine_ls_abs_structure_details
;
 Flack x determined using 3388 quotients [(I+)-(I-)]/[(I+)+(I-)]
 (Parsons, Flack and Wagner, Acta Cryst. B69 (2013) 249-259).
;
_refine_ls_abs_structure_Flack 0.023(6)
_refine_ls_extinction_method none
_refine_ls_goodness_of_fit_ref 0.991
_refine_ls_hydrogen_treatment constr
_refine_ls_matrix_type full
_refine_ls_number_parameters 304
_refine_ls_number_reflns 10371
_refine_ls_number_restraints 78
_refine_ls_restrained_S_all 0.996
_refine_ls_R_factor_all 0.0462
_refine_ls_R_factor_gt 0.0384
_refine_ls_shift/su_max 0.001
_refine_ls_shift/su_mean 0.000
_refine_ls_structure_factor_coef Fsqd
_refine_ls_weighting_details 'w=1/[\s^2^(Fo^2^)+(0.0871P)^2^] where P=(Fo^2^+2Fc^2^)/3'
_refine_ls_weighting_scheme calc
_refine_ls_wR_factor_gt 0.1101
_refine_ls_wR_factor_ref 0.1151
_reflns_Friedel_coverage 0.697
_reflns_Friedel_fraction_full 0.940
_reflns_Friedel_fraction_max 0.670
_reflns_number_gt 8719
_reflns_number_total 10369
_reflns_threshold_expression 'I > 2\s(I)'
_cod_data_source_file d1cc01572a2.cif
_cod_data_source_block 1
_cod_depositor_comments 'Adding full bibliography for 7128250--7128252.cif.'
_cod_original_cell_volume 13085.7(3)
_cod_database_code 7128250
_shelx_shelxl_version_number 2018/1
_shelx_space_group_comment
;
The symmetry employed for this shelxl refinement is uniquely defined
by the following loop, which should always be used as a source of
symmetry information in preference to the above space-group names.
They are only intended as comments.
;
_shelx_estimated_absorpt_t_min 0.769
_shelx_estimated_absorpt_t_max 0.851
_oxdiff_exptl_absorpt_empirical_full_min 0.872
_oxdiff_exptl_absorpt_empirical_full_max 1.404
_oxdiff_exptl_absorpt_empirical_details
;
Empirical correction (ABSPACK) includes:
- Absorption correction using spherical harmonics
- Frame scaling
;
_diffrn_oxdiff_digest_frames
;
01c1cc24e1fc81f52a0866b13c2f32c32e0010440cf
;

loop_
_space_group_symop_operation_xyz
'x, y, z'
'-x+1/2, -y, z+1/2'
'x+1/2, -y+1/2, -z'
'-x, y+1/2, -z+1/2'
'z, x, y'
'y, z, x'
'-z+1/2, -x, y+1/2'
'-y, z+1/2, -x+1/2'
'z+1/2, -x+1/2, -y'
'-y+1/2, -z, x+1/2'
'-z, x+1/2, -y+1/2'
'y+1/2, -z+1/2, -x'

loop_
_atom_site_label
_atom_site_type_symbol
_atom_site_fract_x
_atom_site_fract_y
_atom_site_fract_z
_atom_site_U_iso_or_equiv
_atom_site_adp_type
_atom_site_occupancy
_atom_site_site_symmetry_order
_atom_site_calc_flag
_atom_site_refinement_flags_posn
_atom_site_refinement_flags_adp
_atom_site_refinement_flags_occupancy
_atom_site_disorder_assembly
_atom_site_disorder_group
Rh1 Rh 0.41008(2) 0.13926(2) 0.49407(2) 0.05790(13) Uani 1 1 d . . . . .
Rh2 Rh 0.65308(2) 0.15308(2) 0.34692(2) 0.04578(14) Uani 1 3 d S T P . .
Cu1 Cu 0.49997(3) -0.00003(3) 0.50003(3) 0.0545(2) Uani 1 3 d S T P . .
Cu2 Cu 0.50923(3) 0.07590(2) 0.37725(2) 0.05060(15) Uani 1 1 d . . . . .
S1 S 0.41268(5) 0.04076(6) 0.49103(6) 0.0607(3) Uani 1 1 d . . . . .
S2 S 0.49648(5) 0.14562(6) 0.54111(6) 0.0611(3) Uani 1 1 d . . . . .
S3 S 0.45293(6) 0.14930(6) 0.40684(6) 0.0595(3) Uani 1 1 d . . . . .
S4 S 0.57634(5) 0.10212(5) 0.31288(5) 0.0459(2) Uani 1 1 d . . . . .
O1 O 0.2869(4) 0.0171(4) 0.6408(5) 0.180(5) Uani 1 1 d . . . . .
O2 O 0.3154(7) 0.1001(6) 0.6698(4) 0.207(6) Uani 1 1 d . . . . .
O3 O 0.4332(4) 0.3399(3) 0.5007(6) 0.161(4) Uani 1 1 d . . . . .
O4 O 0.4721(8) 0.3366(4) 0.5905(6) 0.251(8) Uani 1 1 d . . . . .
O5 O 0.2791(4) 0.1692(6) 0.3082(5) 0.193(5) Uani 1 1 d . . . . .
O6 O 0.2565(4) 0.1042(8) 0.3661(6) 0.213(6) Uani 1 1 d . . . . .
O7 O 0.5273(4) 0.2472(3) 0.1802(3) 0.149(3) Uani 1 1 d . . . . .
O8 O 0.5625(6) 0.2987(3) 0.2424(5) 0.229(7) Uani 1 1 d . . . . .
N1 N 0.3663(2) 0.1290(2) 0.5711(3) 0.0807(15) Uani 1 1 d . . . . .
H1A H 0.391120 0.131960 0.600572 0.097 Uiso 1 1 calc R U . . .
H1B H 0.339882 0.156884 0.574795 0.097 Uiso 1 1 calc R U . . .
N2 N 0.4063(2) 0.2291(2) 0.5023(3) 0.0740(13) Uani 1 1 d . . . . .
H2A H 0.415843 0.245275 0.468578 0.089 Uiso 1 1 calc R U . . .
H2B H 0.370010 0.239484 0.510554 0.089 Uiso 1 1 calc R U . . .
N3 N 0.3323(2) 0.1374(2) 0.4492(3) 0.0786(14) Uani 1 1 d . . . . .
H3A H 0.319412 0.101043 0.447785 0.094 Uiso 1 1 calc R U . . .
H3B H 0.306165 0.158434 0.468430 0.094 Uiso 1 1 calc R U . . .
N4 N 0.6228(2) 0.22077(19) 0.2968(2) 0.0662(11) Uani 1 1 d . . . . .
H4A H 0.605685 0.246644 0.319831 0.079 Uiso 1 1 calc R U . . .
H4B H 0.652831 0.238174 0.279883 0.079 Uiso 1 1 calc R U . . .
C1 C 0.3848(3) 0.0291(3) 0.5628(4) 0.092(2) Uani 1 1 d . . . . .
H1 H 0.369755 -0.009957 0.566351 0.111 Uiso 1 1 calc R U . . .
H2 H 0.415333 0.034229 0.591220 0.111 Uiso 1 1 calc R U . . .
C2 C 0.3378(3) 0.0720(4) 0.5728(4) 0.100(3) Uani 1 1 d . . . . .
H3 H 0.307484 0.068965 0.543219 0.120 Uiso 1 1 calc R U . . .
C3 C 0.3132(6) 0.0619(7) 0.6341(7) 0.154(5) Uani 1 1 d . . . . .
C4 C 0.5029(3) 0.2229(3) 0.5399(4) 0.0834(19) Uani 1 1 d . . . . .
H4 H 0.528050 0.235467 0.571158 0.100 Uiso 1 1 calc R U . . .
H5 H 0.520111 0.235099 0.503590 0.100 Uiso 1 1 calc R U . . .
C5 C 0.4442(3) 0.2506(3) 0.5467(4) 0.101(3) Uani 1 1 d . . . . .
H6 H 0.428296 0.240713 0.584768 0.121 Uiso 1 1 calc R U . . .
C6 C 0.4490(5) 0.3169(5) 0.5412(8) 0.150(5) Uani 1 1 d . . . . .
C7 C 0.3898(3) 0.1341(3) 0.3632(3) 0.0816(19) Uani 1 1 d . . . . .
H7 H 0.395083 0.149987 0.324707 0.098 Uiso 1 1 calc R U . . .
H8 H 0.384799 0.092517 0.359655 0.098 Uiso 1 1 calc R U . . .
C8 C 0.3376(3) 0.1599(4) 0.3903(3) 0.0852(18) Uani 1 1 d . . . . .
H9 H 0.341214 0.202137 0.391197 0.102 Uiso 1 1 calc R U . . .
C9 C 0.2856(5) 0.1428(7) 0.3547(6) 0.136(4) Uani 1 1 d . . . . .
C10 C 0.5386(2) 0.1609(2) 0.2788(2) 0.0607(13) Uani 1 1 d . . . . .
H10 H 0.513537 0.146164 0.248522 0.073 Uiso 1 1 calc R U . . .
H11 H 0.514704 0.180822 0.307122 0.073 Uiso 1 1 calc R U . . .
C11 C 0.5825(3) 0.2030(2) 0.2531(3) 0.0700(15) Uani 1 1 d . . . . .
H12 H 0.604317 0.182238 0.223167 0.084 Uiso 1 1 calc R U . . .
C12 C 0.5515(4) 0.2542(3) 0.2237(4) 0.091(2) Uani 1 1 d . . . . .
Na1 Na 0.4549(8) 0.3618(9) 0.3919(9) 0.392(9) Uani 1 1 d . U . . .
Na2 Na 0.1952(8) -0.0001(9) 0.7144(8) 0.273(7) Uani 0.6667 1 d . U P . .
Na3 Na 0.3232(8) 0.0883(10) 0.7869(8) 0.405(11) Uani 1 1 d . U . . .

loop_
_atom_site_aniso_label
_atom_site_aniso_U_11
_atom_site_aniso_U_22
_atom_site_aniso_U_33
_atom_site_aniso_U_23
_atom_site_aniso_U_13
_atom_site_aniso_U_12
Rh1 0.04409(19) 0.0603(2) 0.0693(2) -0.01132(19) 0.00405(17) 0.01080(16)
Rh2 0.04578(14) 0.04578(14) 0.04578(14) -0.00048(14) -0.00048(14) 0.00048(14)
Cu1 0.0545(2) 0.0545(2) 0.0545(2) -0.0043(3) -0.0043(3) 0.0043(3)
Cu2 0.0543(3) 0.0459(3) 0.0516(3) -0.0048(2) -0.0053(2) 0.0019(2)
S1 0.0494(6) 0.0640(7) 0.0688(7) -0.0049(6) 0.0024(6) 0.0047(5)
S2 0.0493(6) 0.0712(8) 0.0627(7) -0.0151(6) 0.0041(5) 0.0078(6)
S3 0.0593(6) 0.0522(6) 0.0669(7) -0.0046(6) -0.0007(6) 0.0100(5)
S4 0.0516(6) 0.0436(5) 0.0424(5) -0.0020(4) -0.0087(4) 0.0054(4)
O1 0.172(8) 0.142(6) 0.225(11) -0.010(7) 0.120(8) -0.009(6)
O2 0.289(15) 0.193(10) 0.139(7) -0.025(7) 0.103(9) -0.081(11)
O3 0.152(7) 0.061(3) 0.271(11) -0.013(5) -0.032(8) 0.005(4)
O4 0.40(2) 0.079(5) 0.274(13) -0.068(7) -0.101(14) 0.011(8)
O5 0.154(7) 0.279(13) 0.146(7) -0.014(7) -0.072(6) 0.085(8)
O6 0.100(6) 0.324(16) 0.216(11) -0.027(10) -0.064(7) -0.030(8)
O7 0.230(9) 0.122(5) 0.094(4) 0.005(4) -0.064(5) 0.056(6)
O8 0.357(16) 0.076(4) 0.255(11) 0.003(5) -0.209(12) 0.055(7)
N1 0.065(3) 0.083(3) 0.094(4) -0.020(3) 0.015(3) 0.014(3)
N2 0.062(3) 0.073(3) 0.086(3) -0.015(3) 0.004(3) 0.019(2)
N3 0.051(2) 0.074(3) 0.111(4) -0.019(3) 0.000(3) 0.018(2)
N4 0.074(3) 0.049(2) 0.076(3) 0.008(2) 0.002(2) -0.004(2)
C1 0.087(4) 0.085(4) 0.105(5) 0.017(4) 0.047(4) 0.012(4)
C2 0.072(4) 0.102(5) 0.125(6) 0.009(5) 0.051(4) 0.008(4)
C3 0.144(10) 0.152(10) 0.166(11) 0.000(8) 0.094(9) -0.010(8)
C4 0.057(3) 0.079(4) 0.114(5) -0.036(4) 0.002(3) 0.011(3)
C5 0.084(4) 0.077(4) 0.142(7) -0.055(5) 0.005(5) 0.016(4)
C6 0.127(8) 0.074(5) 0.247(13) -0.068(7) -0.033(9) 0.035(5)
C7 0.073(4) 0.094(4) 0.078(4) -0.006(3) -0.020(3) 0.027(3)
C8 0.069(4) 0.091(4) 0.096(4) 0.011(4) -0.016(3) 0.024(3)
C9 0.081(6) 0.197(12) 0.130(8) -0.039(8) -0.036(6) 0.039(6)
C10 0.063(3) 0.054(3) 0.066(3) 0.012(2) -0.019(2) 0.008(2)
C11 0.090(4) 0.056(3) 0.064(3) 0.018(3) -0.009(3) 0.006(3)
C12 0.102(5) 0.072(4) 0.098(5) 0.027(4) -0.001(4) 0.014(4)
Na1 0.402(14) 0.375(13) 0.398(13) 0.075(11) 0.019(11) -0.037(11)
Na2 0.277(11) 0.280(12) 0.262(11) 0.022(10) 0.044(10) -0.002(10)
Na3 0.400(14) 0.443(15) 0.373(14) -0.014(11) 0.008(11) -0.026(11)

loop_
_atom_type_symbol
_atom_type_description
_atom_type_scat_dispersion_real
_atom_type_scat_dispersion_imag
_atom_type_scat_source
C C 0.0033 0.0016 'International Tables Vol C Tables 4.2.6.8 and 6.1.1.4'
N N 0.0061 0.0033 'International Tables Vol C Tables 4.2.6.8 and 6.1.1.4'
O O 0.0106 0.0060 'International Tables Vol C Tables 4.2.6.8 and 6.1.1.4'
S S 0.1246 0.1234 'International Tables Vol C Tables 4.2.6.8 and 6.1.1.4'
Cu Cu 0.3201 1.2651 'International Tables Vol C Tables 4.2.6.8 and 6.1.1.4'
Rh Rh -1.1178 0.9187 'International Tables Vol C Tables 4.2.6.8 and 6.1.1.4'
H H 0.0000 0.0000 'International Tables Vol C Tables 4.2.6.8 and 6.1.1.4'
Na Na 0.0362 0.0249 'International Tables Vol C Tables 4.2.6.8 and 6.1.1.4'

loop_
_geom_angle_atom_site_label_1
_geom_angle_atom_site_label_2
_geom_angle_atom_site_label_3
_geom_angle
_geom_angle_site_symmetry_1
_geom_angle_site_symmetry_3
_geom_angle_publ_flag
N1 Rh1 N3 90.2(2) . . ?
N1 Rh1 N2 90.9(2) . . ?
N3 Rh1 N2 91.7(2) . . ?
N1 Rh1 S3 176.52(17) . . ?
N3 Rh1 S3 86.35(18) . . ?
N2 Rh1 S3 89.87(17) . . ?
N1 Rh1 S2 91.44(17) . . ?
N3 Rh1 S2 177.11(18) . . ?
N2 Rh1 S2 85.94(15) . . ?
S3 Rh1 S2 92.01(5) . . ?
N1 Rh1 S1 85.68(16) . . ?
N3 Rh1 S1 89.25(16) . . ?
N2 Rh1 S1 176.42(17) . . ?
S3 Rh1 S1 93.64(5) . . ?
S2 Rh1 S1 93.22(5) . . ?
N4 Rh2 N4 91.3(2) 12_556 11_645 ?
N4 Rh2 N4 91.3(2) 12_556 . ?
N4 Rh2 N4 91.3(2) 11_645 . ?
N4 Rh2 S4 89.98(15) 12_556 11_645 ?
N4 Rh2 S4 86.23(14) 11_645 11_645 ?
N4 Rh2 S4 177.22(15) . 11_645 ?
N4 Rh2 S4 177.22(15) 12_556 . ?
N4 Rh2 S4 89.98(15) 11_645 . ?
N4 Rh2 S4 86.23(14) . . ?
S4 Rh2 S4 92.59(4) 11_645 . ?
N4 Rh2 S4 86.23(14) 12_556 12_556 ?
N4 Rh2 S4 177.22(15) 11_645 12_556 ?
N4 Rh2 S4 89.98(15) . 12_556 ?
S4 Rh2 S4 92.59(4) 11_645 12_556 ?
S4 Rh2 S4 92.59(4) . 12_556 ?
S1 Cu1 S1 115.15(3) 12_556 . ?
S1 Cu1 S1 115.15(3) 12_556 11_645 ?
S1 Cu1 S1 115.15(3) . 11_645 ?
S4 Cu2 S2 115.25(5) . 11_645 ?
S4 Cu2 S3 113.61(5) . . ?
S2 Cu2 S3 113.00(6) 11_645 . ?
C1 S1 Cu1 100.0(3) . . ?
C1 S1 Rh1 96.4(3) . . ?
Cu1 S1 Rh1 116.23(6) . . ?
C4 S2 Cu2 99.2(2) . 12_556 ?
C4 S2 Rh1 97.4(2) . . ?
Cu2 S2 Rh1 117.12(6) 12_556 . ?
C7 S3 Cu2 98.7(2) . . ?
C7 S3 Rh1 97.1(3) . . ?
Cu2 S3 Rh1 116.65(6) . . ?
C10 S4 Cu2 99.2(2) . . ?
C10 S4 Rh2 97.97(18) . . ?
Cu2 S4 Rh2 116.91(5) . . ?
C3 O1 Na2 126.2(9) . . ?
C3 O2 Na3 127.4(12) . . ?
C6 O3 Na1 148.7(12) . 6 ?
C6 O3 Na1 145.1(11) . . ?
Na1 O3 Na1 66.0(9) 6 . ?
C6 O4 Na2 133.9(10) . 10_565 ?
C2 N1 Rh1 110.2(5) . . ?
C2 N1 H1A 109.6 . . ?
Rh1 N1 H1A 109.6 . . ?
C2 N1 H1B 109.6 . . ?
Rh1 N1 H1B 109.6 . . ?
H1A N1 H1B 108.1 . . ?
C5 N2 Rh1 112.5(4) . . ?
C5 N2 H2A 109.1 . . ?
Rh1 N2 H2A 109.1 . . ?
C5 N2 H2B 109.1 . . ?
Rh1 N2 H2B 109.1 . . ?
H2A N2 H2B 107.8 . . ?
C8 N3 Rh1 112.6(4) . . ?
C8 N3 H3A 109.1 . . ?
Rh1 N3 H3A 109.1 . . ?
C8 N3 H3B 109.1 . . ?
Rh1 N3 H3B 109.1 . . ?
H3A N3 H3B 107.8 . . ?
C11 N4 Rh2 113.4(3) . . ?
C11 N4 H4A 108.9 . . ?
Rh2 N4 H4A 108.9 . . ?
C11 N4 H4B 108.9 . . ?
Rh2 N4 H4B 108.9 . . ?
H4A N4 H4B 107.7 . . ?
C2 C1 S1 107.7(6) . . ?
C2 C1 H1 110.2 . . ?
S1 C1 H1 110.2 . . ?
C2 C1 H2 110.2 . . ?
S1 C1 H2 110.2 . . ?
H1 C1 H2 108.5 . . ?
N1 C2 C1 105.3(6) . . ?
N1 C2 C3 109.0(9) . . ?
C1 C2 C3 108.0(9) . . ?
N1 C2 H3 111.4 . . ?
C1 C2 H3 111.4 . . ?
C3 C2 H3 111.4 . . ?
O2 C3 O1 123.9(11) . . ?
O2 C3 C2 120.0(12) . . ?
O1 C3 C2 115.6(14) . . ?
C5 C4 S2 110.2(5) . . ?
C5 C4 H4 109.6 . . ?
S2 C4 H4 109.6 . . ?
C5 C4 H5 109.6 . . ?
S2 C4 H5 109.6 . . ?
H4 C4 H5 108.1 . . ?
N2 C5 C4 109.2(5) . . ?
N2 C5 C6 109.2(9) . . ?
C4 C5 C6 110.3(8) . . ?
N2 C5 H6 109.4 . . ?
C4 C5 H6 109.4 . . ?
C6 C5 H6 109.4 . . ?
O3 C6 O4 132.2(11) . . ?
O3 C6 C5 120.6(12) . . ?
O4 C6 C5 107.2(13) . . ?
C8 C7 S3 110.1(5) . . ?
C8 C7 H7 109.6 . . ?
S3 C7 H7 109.6 . . ?
C8 C7 H8 109.6 . . ?
S3 C7 H8 109.6 . . ?
H7 C7 H8 108.2 . . ?
N3 C8 C7 108.6(5) . . ?
N3 C8 C9 110.4(9) . . ?
C7 C8 C9 108.3(7) . . ?
N3 C8 H9 109.9 . . ?
C7 C8 H9 109.9 . . ?
C9 C8 H9 109.9 . . ?
O6 C9 O5 120.7(12) . . ?
O6 C9 C8 123.0(14) . . ?
O5 C9 C8 115.9(15) . . ?
C11 C10 S4 109.2(4) . . ?
C11 C10 H10 109.8 . . ?
S4 C10 H10 109.8 . . ?
C11 C10 H11 109.8 . . ?
S4 C10 H11 109.8 . . ?
H10 C10 H11 108.3 . . ?
N4 C11 C10 109.8(5) . . ?
N4 C11 C12 113.2(5) . . ?
C10 C11 C12 110.5(6) . . ?
N4 C11 H12 107.7 . . ?
C10 C11 H12 107.7 . . ?
C12 C11 H12 107.7 . . ?
O8 C12 O7 123.9(8) . . ?
O8 C12 C11 114.9(8) . . ?
O7 C12 C11 119.9(8) . . ?
O3 Na1 O3 136.8(10) 5 . ?
O3 Na1 Na1 117.7(8) 5 6 ?
O3 Na1 Na1 51.4(7) . 6 ?
O3 Na1 Na1 62.6(8) 5 5 ?
O3 Na1 Na1 107.5(7) . 5 ?
Na1 Na1 Na1 59.999(2) 6 5 ?
O1 Na2 O4 112.1(7) . 9_456 ?
O1 Na2 Na3 67.2(5) . . ?
O4 Na2 Na3 135.4(8) 9_456 . ?
O2 Na3 Na3 135.8(6) . 9_456 ?
O2 Na3 Na3 100.8(8) . 10_565 ?
Na3 Na3 Na3 60.000(3) 9_456 10_565 ?
O2 Na3 Na2 65.4(5) . . ?
Na3 Na3 Na2 116.9(7) 9_456 . ?
Na3 Na3 Na2 157.8(4) 10_565 . ?

loop_
_geom_bond_atom_site_label_1
_geom_bond_atom_site_label_2
_geom_bond_distance
_geom_bond_site_symmetry_2
_geom_bond_publ_flag
Rh1 N1 2.101(6) . ?
Rh1 N3 2.117(5) . ?
Rh1 N2 2.127(5) . ?
Rh1 S3 2.3024(15) . ?
Rh1 S2 2.3228(14) . ?
Rh1 S1 2.3230(14) . ?
Rh2 N4 2.108(5) 12_556 ?
Rh2 N4 2.108(5) 11_645 ?
Rh2 N4 2.109(5) . ?
Rh2 S4 2.3143(12) 11_645 ?
Rh2 S4 2.3143(12) . ?
Rh2 S4 2.3143(12) 12_556 ?
Cu1 S1 2.2805(13) 12_556 ?
Cu1 S1 2.2805(13) . ?
Cu1 S1 2.2805(13) 11_645 ?
Cu2 S4 2.2767(13) . ?
Cu2 S2 2.2806(14) 11_645 ?
Cu2 S3 2.2887(14) . ?
S1 C1 1.835(7) . ?
S2 C4 1.828(7) . ?
S3 C7 1.843(7) . ?
S4 C10 1.832(5) . ?
O1 C3 1.235(16) . ?
O1 Na2 2.801(18) . ?
O2 C3 1.235(17) . ?
O2 Na3 2.78(2) . ?
O3 C6 1.159(19) . ?
O3 Na1 2.35(2) 6 ?
O3 Na1 2.66(2) . ?
O4 C6 1.36(2) . ?
O4 Na2 2.82(3) 10_565 ?
O5 C9 1.268(18) . ?
O6 C9 1.17(2) . ?
O7 C12 1.186(11) . ?
O8 C12 1.168(11) . ?
N1 C2 1.503(11) . ?
N1 H1A 0.9100 . ?
N1 H1B 0.9100 . ?
N2 C5 1.466(10) . ?
N2 H2A 0.9100 . ?
N2 H2B 0.9100 . ?
N3 C8 1.492(10) . ?
N3 H3A 0.9100 . ?
N3 H3B 0.9100 . ?
N4 C11 1.462(8) . ?
N4 H4A 0.9100 . ?
N4 H4B 0.9100 . ?
C1 C2 1.518(10) . ?
C1 H1 0.9900 . ?
C1 H2 0.9900 . ?
C2 C3 1.574(15) . ?
C2 H3 1.0000 . ?
C4 C5 1.537(9) . ?
C4 H4 0.9900 . ?
C4 H5 0.9900 . ?
C5 C6 1.574(15) . ?
C5 H6 1.0000 . ?
C7 C8 1.513(10) . ?
C7 H7 0.9900 . ?
C7 H8 0.9900 . ?
C8 C9 1.539(13) . ?
C8 H9 1.0000 . ?
C10 C11 1.557(9) . ?
C10 H10 0.9900 . ?
C10 H11 0.9900 . ?
C11 C12 1.570(9) . ?
C11 H12 1.0000 . ?
Na1 Na1 2.74(3) 6 ?
Na1 Na1 2.74(3) 5 ?
Na2 Na3 4.04(3) . ?
Na3 Na3 3.71(4) 9_456 ?
Na3 Na3 3.71(4) 10_565 ?

loop_
_geom_hbond_atom_site_label_D
_geom_hbond_atom_site_label_H
_geom_hbond_atom_site_label_A
_geom_hbond_distance_DH
_geom_hbond_distance_HA
_geom_hbond_distance_DA
_geom_hbond_angle_DHA
_geom_hbond_site_symmetry_A
_geom_hbond_publ_flag
N1 H1B O7 0.91 2.51 3.225(11) 135.2 6 yes
N1 H1B O8 0.91 2.26 3.119(13) 158.0 6 yes
N2 H2B O8 0.91 2.08 2.921(9) 153.3 6 yes
N3 H3B O7 0.91 2.03 2.901(9) 160.0 6 yes
C7 H8 S2 0.99 2.86 3.634(7) 135.5 11_645 yes
C10 H11 S3 0.99 2.86 3.640(6) 136.0 . yes

loop_
_geom_torsion_atom_site_label_1
_geom_torsion_atom_site_label_2
_geom_torsion_atom_site_label_3
_geom_torsion_atom_site_label_4
_geom_torsion
_geom_torsion_site_symmetry_1
_geom_torsion_site_symmetry_2
_geom_torsion_site_symmetry_3
_geom_torsion_site_symmetry_4
_geom_torsion_publ_flag
Cu1 S1 C1 C2 158.3(6) . . . . ?
Rh1 S1 C1 C2 40.2(6) . . . . ?
Rh1 N1 C2 C1 56.0(8) . . . . ?
Rh1 N1 C2 C3 171.7(7) . . . . ?
S1 C1 C2 N1 -64.3(8) . . . . ?
S1 C1 C2 C3 179.4(9) . . . . ?
Na3 O2 C3 O1 38(3) . . . . ?
Na3 O2 C3 C2 -150.4(11) . . . . ?
Na2 O1 C3 O2 24(3) . . . . ?
Na2 O1 C3 C2 -148.3(10) . . . . ?
N1 C2 C3 O2 5.6(19) . . . . ?
C1 C2 C3 O2 119.5(17) . . . . ?
N1 C2 C3 O1 177.8(12) . . . . ?
C1 C2 C3 O1 -68.3(16) . . . . ?
Cu2 S2 C4 C5 154.7(6) 12_556 . . . ?
Rh1 S2 C4 C5 35.5(6) . . . . ?
Rh1 N2 C5 C4 47.0(9) . . . . ?
Rh1 N2 C5 C6 167.7(7) . . . . ?
S2 C4 C5 N2 -55.8(9) . . . . ?
S2 C4 C5 C6 -175.9(9) . . . . ?
Na1 O3 C6 O4 -79(3) 6 . . . ?
Na1 O3 C6 O4 108(2) . . . . ?
Na1 O3 C6 C5 99.0(19) 6 . . . ?
Na1 O3 C6 C5 -74(2) . . . . ?
Na2 O4 C6 O3 171.6(16) 10_565 . . . ?
Na2 O4 C6 C5 -7(2) 10_565 . . . ?
N2 C5 C6 O3 -13.7(17) . . . . ?
C4 C5 C6 O3 106.3(14) . . . . ?
N2 C5 C6 O4 164.8(11) . . . . ?
C4 C5 C6 O4 -75.2(14) . . . . ?
Cu2 S3 C7 C8 156.5(5) . . . . ?
Rh1 S3 C7 C8 38.1(6) . . . . ?
Rh1 N3 C8 C7 45.9(7) . . . . ?
Rh1 N3 C8 C9 164.4(6) . . . . ?
S3 C7 C8 N3 -56.5(8) . . . . ?
S3 C7 C8 C9 -176.3(8) . . . . ?
N3 C8 C9 O6 -22.3(17) . . . . ?
C7 C8 C9 O6 96.4(15) . . . . ?
N3 C8 C9 O5 165.3(9) . . . . ?
C7 C8 C9 O5 -76.0(12) . . . . ?
Cu2 S4 C10 C11 154.6(4) . . . . ?
Rh2 S4 C10 C11 35.5(4) . . . . ?
Rh2 N4 C11 C10 45.1(6) . . . . ?
Rh2 N4 C11 C12 169.1(5) . . . . ?
S4 C10 C11 N4 -54.2(6) . . . . ?
S4 C10 C11 C12 -179.8(5) . . . . ?
N4 C11 C12 O8 -3.6(13) . . . . ?
C10 C11 C12 O8 120.0(12) . . . . ?
N4 C11 C12 O7 164.0(9) . . . . ?
C10 C11 C12 O7 -72.4(11) . . . . ?
